data_1545505
loop_
_publ_author_name
'Ghomsi Nathan, Joseph Tene'
'Hamou Ahabchane, Noureddine'
'Sebbar, Nada Kheira'
'Essassi, El Mokhtar'
'Mague, Joel T.'

_publ_section_title
;
 1-(3-Phenyl-1<i>H</i>-pyrazol-5-yl)-1,2,3,4-tetrahydroquinoxaline-2,3-dione
;
_journal_coeditor_code HB4111
_journal_issue 2
_journal_name_full IUCrData
_journal_page_first x170073
_journal_paper_doi 10.1107/S2414314617000736
_journal_volume 2
_journal_year 2017
_chemical_formula_iupac 'C17 H12 N4 O2'
_chemical_formula_moiety 'C17 H12 N4 O2'
_chemical_formula_sum 'C17 H12 N4 O2'
_chemical_formula_weight 304.31
_chemical_name_systematic
;
1-(3-Phenyl-1<i>H</i>-pyrazol-5-yl)-1,2,3,4-tetrahydroquinoxaline-2,3-dione
;
_space_group_crystal_system monoclinic
_space_group_IT_number 14
_space_group_name_Hall '-P 2ybc'
_space_group_name_H-M_alt 'P 1 21/c 1'
_symmetry_space_group_name_Hall '-P 2ybc'
_symmetry_space_group_name_H-M 'P 1 21/c 1'
_atom_sites_solution_hydrogens mixed
_atom_sites_solution_primary direct
_atom_sites_solution_secondary difmap
_audit_creation_method SHELXL-2014/7
_cell_angle_alpha 90
_cell_angle_beta 102.7080(10)
_cell_angle_gamma 90
_cell_formula_units_Z 4
_cell_length_a 12.6320(6)
_cell_length_b 9.3954(4)
_cell_length_c 12.3733(6)
_cell_measurement_reflns_used 6591
_cell_measurement_temperature 296(2)
_cell_measurement_theta_max 24.9442
_cell_measurement_theta_min 2.7262
_cell_volume 1432.52(11)
_computing_cell_refinement
;
<i>SAINT</i> (Bruker, 2016)
;
_computing_data_collection
;
<i>APEX3</i> (Bruker, 2016)
;
_computing_data_reduction
;
<i>SAINT</i> (Bruker, 2016)
;
_computing_molecular_graphics
;
<i>DIAMOND</i> (Brandenburg & Putz, 2012)
;
_computing_publication_material
;
<i>SHELXTL</i> (Sheldrick, 2008)
;
_computing_structure_refinement
;
<i>SHELXL2014</i> (Sheldrick, 2015<i>b</i>)
;
_computing_structure_solution
;
<i>SHELXT</i> (Sheldrick, 2015<i>a</i>)
;
_diffrn_ambient_temperature 296(2)
_diffrn_detector_area_resol_mean 8.3333
_diffrn_measured_fraction_theta_full 1.000
_diffrn_measured_fraction_theta_max 0.999
_diffrn_measurement_device_type 'Bruker SMART APEX CCD'
_diffrn_measurement_method '\f and \w scans'
_diffrn_radiation_monochromator graphite
_diffrn_radiation_type MoK\a
_diffrn_radiation_wavelength 0.71073
_diffrn_reflns_av_R_equivalents 0.0381
_diffrn_reflns_limit_h_max 17
_diffrn_reflns_limit_h_min -17
_diffrn_reflns_limit_k_max 12
_diffrn_reflns_limit_k_min -12
_diffrn_reflns_limit_l_max 16
_diffrn_reflns_limit_l_min -16
_diffrn_reflns_number 26569
_diffrn_reflns_theta_full 28.650
_diffrn_reflns_theta_max 28.698
_diffrn_reflns_theta_min 1.653
_exptl_absorpt_coefficient_mu 0.097
_exptl_absorpt_correction_T_max 0.99
_exptl_absorpt_correction_T_min 0.86
_exptl_absorpt_correction_type multi-scan
_exptl_absorpt_process_details
;
(<i>SADABS</i>; Bruker, 2016)
;
_exptl_crystal_colour colourless
_exptl_crystal_density_diffrn 1.411
_exptl_crystal_density_method 'not measured'
_exptl_crystal_description plate
_exptl_crystal_F_000 632
_exptl_crystal_size_max 0.300
_exptl_crystal_size_mid 0.290
_exptl_crystal_size_min 0.110
_refine_diff_density_max 0.257
_refine_diff_density_min -0.235
_refine_ls_extinction_method none
_refine_ls_goodness_of_fit_ref 1.052
_refine_ls_hydrogen_treatment mixed
_refine_ls_matrix_type full
_refine_ls_number_parameters 231
_refine_ls_number_reflns 3702
_refine_ls_number_restraints 73
_refine_ls_restrained_S_all 1.072
_refine_ls_R_factor_all 0.0710
_refine_ls_R_factor_gt 0.0519
_refine_ls_shift/su_max 0.000
_refine_ls_shift/su_mean 0.000
_refine_ls_structure_factor_coef Fsqd
_refine_ls_weighting_details 'w=1/[\s^2^(Fo^2^)+(0.0673P)^2^+0.2844P] where P=(Fo^2^+2Fc^2^)/3'
_refine_ls_weighting_scheme calc
_refine_ls_wR_factor_gt 0.1392
_refine_ls_wR_factor_ref 0.1529
_reflns_number_gt 2678
_reflns_number_total 3702
_reflns_threshold_expression 'I > 2\s(I)'
_cod_data_source_file hb4111sup1.cif
_cod_data_source_block I
_cod_database_code 1545505
_shelx_space_group_comment
;
The symmetry employed for this shelxl refinement is uniquely defined
by the following loop, which should always be used as a source of
symmetry information in preference to the above space-group names.
They are only intended as comments.
;
_shelx_estimated_absorpt_t_min 0.972
_shelx_estimated_absorpt_t_max 0.989

loop_
_space_group_symop_operation_xyz
'x, y, z'
'-x, y+1/2, -z+1/2'
'-x, -y, -z'
'x, -y-1/2, z-1/2'

loop_
_atom_site_type_symbol
_atom_site_label
_atom_site_fract_x
_atom_site_fract_y
_atom_site_fract_z
_atom_site_U_iso_or_equiv
_atom_site_adp_type
_atom_site_calc_flag
_atom_site_occupancy
_atom_site_disorder_assembly
_atom_site_disorder_group
O O1 0.43419(10) 0.84212(13) -0.06590(9) 0.0540(3) Uani d 1 . .
O O2 0.52330(11) 0.80657(13) 0.15125(9) 0.0590(3) Uani d 1 . .
N N1 0.54348(10) 0.66824(14) -0.10784(10) 0.0437(3) Uani d 1 . .
H H1 0.5128(17) 0.676(2) -0.1819(18) 0.074(6) Uiso d 1 . .
N N2 0.63137(10) 0.62897(13) 0.11388(9) 0.0411(3) Uani d 1 . .
N N3 0.60756(11) 0.51255(14) 0.27572(10) 0.0470(3) Uani d 1 . .
N N4 0.66080(11) 0.50551(14) 0.38248(10) 0.0447(3) Uani d 1 . .
H H4A 0.6303(15) 0.4513(19) 0.4292(16) 0.054(5) Uiso d 1 . .
C C1 0.66635(12) 0.54086(16) 0.03612(12) 0.0404(3) Uani d 1 . .
C C2 0.74269(14) 0.43396(19) 0.06845(15) 0.0535(4) Uani d 1 . .
H H2 0.7758(15) 0.420(2) 0.1484(16) 0.062(5) Uiso d 1 . .
C C3 0.77174(16) 0.3479(2) -0.01032(17) 0.0611(5) Uani d 1 . .
H H3 0.8262(19) 0.274(2) 0.0132(18) 0.082(6) Uiso d 1 . .
C C4 0.72460(15) 0.3660(2) -0.12091(16) 0.0581(4) Uani d 1 . .
H H4 0.7446(17) 0.304(2) -0.1770(18) 0.074(6) Uiso d 1 . .
C C5 0.64992(14) 0.47250(18) -0.15432(14) 0.0499(4) Uani d 1 . .
H H5 0.6160(15) 0.4852(19) -0.2331(16) 0.057(5) Uiso d 1 . .
C C6 0.62063(11) 0.56096(15) -0.07603(12) 0.0400(3) Uani d 1 . .
C C7 0.50519(11) 0.75326(16) -0.03792(11) 0.0401(3) Uani d 1 . .
C C8 0.55497(12) 0.73284(15) 0.08487(11) 0.0406(3) Uani d 1 . .
C C9 0.66757(12) 0.59926(17) 0.23003(12) 0.0431(3) Uani d 1 . .
C C10 0.75853(14) 0.6487(2) 0.30459(13) 0.0517(4) Uani d 1 . .
H H10 0.8141(16) 0.712(2) 0.2907(16) 0.065(5) Uiso d 1 . .
C C11 0.75230(12) 0.58549(17) 0.40387(12) 0.0449(3) Uani d 1 . .
C C12A 0.8249(3) 0.6043(4) 0.5144(2) 0.0476(5) Uani d 0.556(4) A 1
C C13A 0.8158(3) 0.5171(5) 0.6026(3) 0.0483(9) Uani d 0.556(4) A 1
H H13A 0.7596 0.4514 0.5945 0.058 Uiso calc 0.556(4) A 1
C C14A 0.8907(4) 0.5282(5) 0.7030(3) 0.0612(9) Uani d 0.556(4) A 1
H H14A 0.8846 0.4699 0.7620 0.073 Uiso calc 0.556(4) A 1
C C15A 0.9748(3) 0.6265(5) 0.7151(2) 0.0748(10) Uani d 0.556(4) A 1
H H15A 1.0249 0.6339 0.7823 0.090 Uiso calc 0.556(4) A 1
C C16A 0.9839(3) 0.7136(5) 0.6269(3) 0.0811(13) Uani d 0.556(4) A 1
H H16A 1.0401 0.7794 0.6350 0.097 Uiso calc 0.556(4) A 1
C C17A 0.9090(3) 0.7026(5) 0.5265(2) 0.0713(12) Uani d 0.556(4) A 1
H H17A 0.9151 0.7609 0.4674 0.086 Uiso calc 0.556(4) A 1
C C12B 0.8291(4) 0.5833(6) 0.5131(3) 0.0476(5) Uani d 0.444(4) A 2
C C13B 0.7960(3) 0.5408(7) 0.6081(4) 0.0483(9) Uani d 0.444(4) A 2
H H13B 0.7251 0.5104 0.6034 0.058 Uiso calc 0.444(4) A 2
C C14B 0.8690(4) 0.5437(8) 0.7101(3) 0.0612(9) Uani d 0.444(4) A 2
H H14B 0.8469 0.5153 0.7737 0.073 Uiso calc 0.444(4) A 2
C C15B 0.9750(4) 0.5892(7) 0.7172(3) 0.0748(10) Uani d 0.444(4) A 2
H H15B 1.0238 0.5911 0.7854 0.090 Uiso calc 0.444(4) A 2
C C16B 1.0081(3) 0.6316(7) 0.6221(4) 0.0811(13) Uani d 0.444(4) A 2
H H16B 1.0790 0.6620 0.6268 0.097 Uiso calc 0.444(4) A 2
C C17B 0.9351(4) 0.6287(6) 0.5201(3) 0.0713(12) Uani d 0.444(4) A 2
H H17B 0.9573 0.6571 0.4565 0.086 Uiso calc 0.444(4) A 2

loop_
_atom_site_aniso_label
_atom_site_aniso_U_11
_atom_site_aniso_U_22
_atom_site_aniso_U_33
_atom_site_aniso_U_12
_atom_site_aniso_U_13
_atom_site_aniso_U_23
O1 0.0589(7) 0.0560(7) 0.0458(6) 0.0137(5) 0.0084(5) 0.0050(5)
O2 0.0826(9) 0.0582(7) 0.0371(6) 0.0166(6) 0.0151(6) -0.0036(5)
N1 0.0493(7) 0.0513(7) 0.0293(6) 0.0045(6) 0.0060(5) 0.0000(5)
N2 0.0471(6) 0.0460(7) 0.0296(6) 0.0012(5) 0.0070(5) 0.0020(5)
N3 0.0521(7) 0.0532(8) 0.0319(6) -0.0088(6) 0.0013(5) 0.0048(5)
N4 0.0490(7) 0.0501(7) 0.0324(6) -0.0071(6) 0.0030(5) 0.0051(5)
C1 0.0420(7) 0.0428(7) 0.0371(7) -0.0016(6) 0.0104(6) 0.0003(6)
C2 0.0545(9) 0.0577(10) 0.0477(9) 0.0102(7) 0.0100(7) 0.0074(7)
C3 0.0614(10) 0.0575(10) 0.0668(12) 0.0164(9) 0.0195(9) 0.0044(9)
C4 0.0638(10) 0.0565(10) 0.0596(11) 0.0047(8) 0.0260(9) -0.0078(8)
C5 0.0525(9) 0.0563(9) 0.0424(8) -0.0007(7) 0.0138(7) -0.0060(7)
C6 0.0403(7) 0.0429(8) 0.0371(7) -0.0031(6) 0.0091(6) 0.0006(6)
C7 0.0429(7) 0.0416(7) 0.0353(7) -0.0019(6) 0.0078(6) 0.0016(6)
C8 0.0488(8) 0.0397(7) 0.0343(7) -0.0007(6) 0.0112(6) 0.0012(6)
C9 0.0467(8) 0.0488(8) 0.0328(7) -0.0010(6) 0.0062(6) 0.0024(6)
C10 0.0512(9) 0.0635(10) 0.0390(8) -0.0133(8) 0.0070(7) 0.0023(7)
C11 0.0443(8) 0.0525(8) 0.0360(7) -0.0044(6) 0.0048(6) -0.0006(6)
C12A 0.0449(8) 0.0575(14) 0.0383(8) -0.0024(8) 0.0046(6) -0.0041(8)
C13A 0.0435(14) 0.0562(18) 0.0426(9) 0.0046(14) 0.0035(10) 0.0017(10)
C14A 0.054(2) 0.0836(17) 0.0428(10) 0.0090(15) 0.0028(10) 0.0052(10)
C15A 0.0544(11) 0.118(3) 0.0456(10) -0.0025(14) -0.0038(8) -0.0115(13)
C16A 0.0564(18) 0.118(4) 0.0652(16) -0.031(2) 0.0049(13) -0.018(2)
C17A 0.064(2) 0.098(3) 0.0485(12) -0.029(2) 0.0059(12) -0.0059(19)
C12B 0.0449(8) 0.0575(14) 0.0383(8) -0.0024(8) 0.0046(6) -0.0041(8)
C13B 0.0435(14) 0.0562(18) 0.0426(9) 0.0046(14) 0.0035(10) 0.0017(10)
C14B 0.054(2) 0.0836(17) 0.0428(10) 0.0090(15) 0.0028(10) 0.0052(10)
C15B 0.0544(11) 0.118(3) 0.0456(10) -0.0025(14) -0.0038(8) -0.0115(13)
C16B 0.0564(18) 0.118(4) 0.0652(16) -0.031(2) 0.0049(13) -0.018(2)
C17B 0.064(2) 0.098(3) 0.0485(12) -0.029(2) 0.0059(12) -0.0059(19)

loop_
_atom_type_symbol
_atom_type_description
_atom_type_scat_dispersion_real
_atom_type_scat_dispersion_imag
_atom_type_scat_source
C C 0.0033 0.0016 'International Tables Vol C Tables 4.2.6.8 and 6.1.1.4'
H H 0.0000 0.0000 'International Tables Vol C Tables 4.2.6.8 and 6.1.1.4'
N N 0.0061 0.0033 'International Tables Vol C Tables 4.2.6.8 and 6.1.1.4'
O O 0.0106 0.0060 'International Tables Vol C Tables 4.2.6.8 and 6.1.1.4'

loop_
_geom_angle_atom_site_label_1
_geom_angle_atom_site_label_2
_geom_angle_atom_site_label_3
_geom_angle
C7 N1 C6 125.12(12)
C7 N1 H1 117.6(13)
C6 N1 H1 117.1(13)
C8 N2 C1 123.34(12)
C8 N2 C9 116.96(12)
C1 N2 C9 119.30(12)
C9 N3 N4 103.91(12)
N3 N4 C11 112.65(12)
N3 N4 H4A 117.3(12)
C11 N4 H4A 130.0(12)
C2 C1 C6 119.61(14)
C2 C1 N2 121.96(13)
C6 C1 N2 118.41(13)
C3 C2 C1 119.81(16)
C3 C2 H2 120.5(11)
C1 C2 H2 119.7(11)
C2 C3 C4 120.40(17)
C2 C3 H3 119.1(13)
C4 C3 H3 120.5(13)
C5 C4 C3 120.46(16)
C5 C4 H4 119.1(13)
C3 C4 H4 120.5(13)
C4 C5 C6 119.79(16)
C4 C5 H5 120.5(11)
C6 C5 H5 119.7(11)
C5 C6 C1 119.90(14)
C5 C6 N1 120.81(14)
C1 C6 N1 119.27(13)
O1 C7 N1 124.84(13)
O1 C7 C8 119.10(13)
N1 C7 C8 116.06(13)
O2 C8 N2 123.54(14)
O2 C8 C7 118.70(13)
N2 C8 C7 117.74(12)
N3 C9 C10 113.04(13)
N3 C9 N2 117.48(13)
C10 C9 N2 129.48(14)
C11 C10 C9 104.29(14)
C11 C10 H10 127.6(12)
C9 C10 H10 128.1(12)
N4 C11 C10 106.11(13)
N4 C11 C12A 125.1(2)
C10 C11 C12A 128.7(2)
N4 C11 C12B 122.0(2)
C10 C11 C12B 131.6(2)
C13A C12A C17A 120.0
C13A C12A C11 120.9(3)
C17A C12A C11 118.8(3)
C14A C13A C12A 120.0
C14A C13A H13A 120.0
C12A C13A H13A 120.0
C13A C14A C15A 120.0
C13A C14A H14A 120.0
C15A C14A H14A 120.0
C16A C15A C14A 120.0
C16A C15A H15A 120.0
C14A C15A H15A 120.0
C17A C16A C15A 120.0
C17A C16A H16A 120.0
C15A C16A H16A 120.0
C16A C17A C12A 120.0
C16A C17A H17A 120.0
C12A C17A H17A 120.0
C13B C12B C17B 120.0
C13B C12B C11 121.2(4)
C17B C12B C11 118.8(4)
C14B C13B C12B 120.0
C14B C13B H13B 120.0
C12B C13B H13B 120.0
C13B C14B C15B 120.0
C13B C14B H14B 120.0
C15B C14B H14B 120.0
C16B C15B C14B 120.0
C16B C15B H15B 120.0
C14B C15B H15B 120.0
C15B C16B C17B 120.0
C15B C16B H16B 120.0
C17B C16B H16B 120.0
C16B C17B C12B 120.0
C16B C17B H17B 120.0
C12B C17B H17B 120.0

loop_
_geom_bond_atom_site_label_1
_geom_bond_atom_site_label_2
_geom_bond_distance
O1 C7 1.2184(18)
O2 C8 1.2079(18)
N1 C7 1.3434(19)
N1 C6 1.3971(19)
N1 H1 0.92(2)
N2 C8 1.3639(19)
N2 C1 1.4119(19)
N2 C9 1.4365(18)
N3 C9 1.3215(19)
N3 N4 1.3457(17)
N4 C11 1.355(2)
N4 H4A 0.917(19)
C1 C2 1.389(2)
C1 C6 1.394(2)
C2 C3 1.377(3)
C2 H2 0.995(19)
C3 C4 1.378(3)
C3 H3 0.97(2)
C4 C5 1.375(2)
C4 H4 0.98(2)
C5 C6 1.387(2)
C5 H5 0.982(19)
C7 C8 1.523(2)
C9 C10 1.386(2)
C10 C11 1.382(2)
C10 H10 0.97(2)
C11 C12A 1.480(2)
C11 C12B 1.480(2)
C12A C13A 1.3900
C12A C17A 1.3900
C13A C14A 1.3900
C13A H13A 0.9300
C14A C15A 1.3900
C14A H14A 0.9300
C15A C16A 1.3900
C15A H15A 0.9300
C16A C17A 1.3900
C16A H16A 0.9300
C17A H17A 0.9300
C12B C13B 1.3900
C12B C17B 1.3900
C13B C14B 1.3900
C13B H13B 0.9300
C14B C15B 1.3900
C14B H14B 0.9300
C15B C16B 1.3900
C15B H15B 0.9300
C16B C17B 1.3900
C16B H16B 0.9300
C17B H17B 0.9300

loop_
_geom_hbond_atom_site_label_D
_geom_hbond_atom_site_label_H
_geom_hbond_atom_site_label_A
_geom_hbond_site_symmetry_A
_geom_hbond_distance_DH
_geom_hbond_distance_HA
_geom_hbond_distance_DA
_geom_hbond_angle_DHA
N1 H1 O2 4_575 0.92(2) 2.10(2) 2.9448(17) 152.1(18)
N1 H1 N3 3_665 0.92(2) 2.45(2) 3.0160(18) 119.8(17)
N4 H4A O1 2_645 0.917(19) 2.276(19) 3.1851(18) 171.0(16)
N4 H4A O2 2_645 0.917(19) 2.399(18) 2.9409(18) 117.8(14)
C5 H5 O2 4_575 0.982(19) 2.552(18) 3.311(2) 134.1(13)

loop_
_geom_torsion_atom_site_label_1
_geom_torsion_atom_site_label_2
_geom_torsion_atom_site_label_3
_geom_torsion_atom_site_label_4
_geom_torsion
C9 N3 N4 C11 -0.11(18)
C8 N2 C1 C2 -178.61(14)
C9 N2 C1 C2 -6.0(2)
C8 N2 C1 C6 0.0(2)
C9 N2 C1 C6 172.63(13)
C6 C1 C2 C3 -0.7(2)
N2 C1 C2 C3 177.98(16)
C1 C2 C3 C4 -0.8(3)
C2 C3 C4 C5 1.6(3)
C3 C4 C5 C6 -0.9(3)
C4 C5 C6 C1 -0.5(2)
C4 C5 C6 N1 -178.86(15)
C2 C1 C6 C5 1.3(2)
N2 C1 C6 C5 -177.39(13)
C2 C1 C6 N1 179.67(14)
N2 C1 C6 N1 1.0(2)
C7 N1 C6 C5 175.77(14)
C7 N1 C6 C1 -2.6(2)
C6 N1 C7 O1 -176.34(14)
C6 N1 C7 C8 2.8(2)
C1 N2 C8 O2 178.50(14)
C9 N2 C8 O2 5.8(2)
C1 N2 C8 C7 0.3(2)
C9 N2 C8 C7 -172.48(12)
O1 C7 C8 O2 -0.7(2)
N1 C7 C8 O2 -179.93(14)
O1 C7 C8 N2 177.60(13)
N1 C7 C8 N2 -1.6(2)
N4 N3 C9 C10 0.02(19)
N4 N3 C9 N2 -179.97(13)
C8 N2 C9 N3 83.11(18)
C1 N2 C9 N3 -89.94(18)
C8 N2 C9 C10 -96.9(2)
C1 N2 C9 C10 90.1(2)
N3 C9 C10 C11 0.1(2)
N2 C9 C10 C11 -179.94(15)
N3 N4 C11 C10 0.16(19)
N3 N4 C11 C12A 177.1(2)
N3 N4 C11 C12B -174.1(3)
C9 C10 C11 N4 -0.13(18)
C9 C10 C11 C12A -176.9(3)
C9 C10 C11 C12B 173.4(3)
N4 C11 C12A C13A 13.0(4)
C10 C11 C12A C13A -170.8(2)
N4 C11 C12A C17A -172.5(2)
C10 C11 C12A C17A 3.7(4)
C17A C12A C13A C14A 0.0
C11 C12A C13A C14A 174.4(3)
C12A C13A C14A C15A 0.0
C13A C14A C15A C16A 0.0
C14A C15A C16A C17A 0.0
C15A C16A C17A C12A 0.0
C13A C12A C17A C16A 0.0
C11 C12A C17A C16A -174.5(3)
N4 C11 C12B C13B -22.4(4)
C10 C11 C12B C13B 164.9(3)
N4 C11 C12B C17B 159.5(3)
C10 C11 C12B C17B -13.2(5)
C17B C12B C13B C14B 0.0
C11 C12B C13B C14B -178.1(4)
C12B C13B C14B C15B 0.0
C13B C14B C15B C16B 0.0
C14B C15B C16B C17B 0.0
C15B C16B C17B C12B 0.0
C13B C12B C17B C16B 0.0
C11 C12B C17B C16B 178.1(4)

_cod_database_fobs_code 1545505
